data_7019082
loop_
_publ_author_name
'McCann, Malachy'
'Curran, Robert'
'Ben-Shoshan, Marcia'
'McKee, Vickie'
'Tahir, Asif Ali'
'Devereux, Michael'
'Kavanagh, Kevin'
'Creaven, Bernadette S.'
'Kellett, Andrew'

_publ_section_title
;
 Silver(i) complexes of 9-anthracenecarboxylic acid and imidazoles:
 synthesis, structure and antimicrobial activity.
;
_journal_issue 21
_journal_name_full 'Dalton transactions (Cambridge, England : 2003)'
_journal_page_first 6516
_journal_page_last 6527
_journal_paper_doi 10.1039/c2dt12166b
_journal_volume 41
_journal_year 2012
_chemical_formula_sum 'C23.3 H20.3 Ag N5.3 O2'
_chemical_formula_weight 514.42
_chemical_name_systematic ' ?'
_space_group_IT_number 14
_symmetry_cell_setting monoclinic
_symmetry_space_group_name_Hall '-P 2yn'
_symmetry_space_group_name_H-M 'P 1 21/n 1'
_atom_sites_solution_hydrogens geom
_atom_sites_solution_primary direct
_atom_sites_solution_secondary difmap
_audit_creation_method SHELXL-97
_cell_angle_alpha 90.00
_cell_angle_beta 101.8640(10)
_cell_angle_gamma 90.00
_cell_formula_units_Z 4
_cell_length_a 9.7905(5)
_cell_length_b 14.2012(7)
_cell_length_c 16.3251(9)
_cell_measurement_reflns_used 4985
_cell_measurement_temperature 150(2)
_cell_measurement_theta_max 25.28
_cell_measurement_theta_min 2.24
_cell_volume 2221.3(2)
_computing_cell_refinement 'Bruker SMART'
_computing_data_collection 'Bruker SMART'
_computing_data_reduction 'Bruker SAINT'
_computing_molecular_graphics 'Bruker SHELXTL'
_computing_publication_material 'Bruker SHELXTL'
_computing_structure_refinement 'SHELXL-97 (Sheldrick, 1997)'
_computing_structure_solution 'SHELXS-97 (Sheldrick, 1990)'
_diffrn_ambient_temperature 150(2)
_diffrn_measured_fraction_theta_full 1.000
_diffrn_measured_fraction_theta_max 1.000
_diffrn_measurement_device_type 'CCD area detector'
_diffrn_measurement_method 'phi and omega scans'
_diffrn_radiation_monochromator graphite
_diffrn_radiation_source 'fine-focus sealed tube'
_diffrn_radiation_type MoK\a
_diffrn_radiation_wavelength 0.71073
_diffrn_reflns_av_R_equivalents 0.0326
_diffrn_reflns_av_sigmaI/netI 0.0255
_diffrn_reflns_limit_h_max 12
_diffrn_reflns_limit_h_min -12
_diffrn_reflns_limit_k_max 17
_diffrn_reflns_limit_k_min -17
_diffrn_reflns_limit_l_max 20
_diffrn_reflns_limit_l_min -20
_diffrn_reflns_number 19005
_diffrn_reflns_theta_full 25.00
_diffrn_reflns_theta_max 26.00
_diffrn_reflns_theta_min 1.92
_diffrn_standards_number 0
_exptl_absorpt_coefficient_mu 0.938
_exptl_absorpt_correction_T_max 0.8273
_exptl_absorpt_correction_T_min 0.7471
_exptl_absorpt_correction_type multi-scan
_exptl_absorpt_process_details 'SADABS v2004/1, Sheldrick, G.M., (2004)'
_exptl_crystal_colour colourless
_exptl_crystal_density_diffrn 1.538
_exptl_crystal_density_method 'not measured'
_exptl_crystal_description block
_exptl_crystal_F_000 1041
_exptl_crystal_size_max 0.33
_exptl_crystal_size_mid 0.22
_exptl_crystal_size_min 0.21
_refine_diff_density_max 0.936
_refine_diff_density_min -1.192
_refine_diff_density_rms 0.059
_refine_ls_extinction_method none
_refine_ls_goodness_of_fit_ref 1.049
_refine_ls_hydrogen_treatment constr
_refine_ls_matrix_type full
_refine_ls_number_parameters 326
_refine_ls_number_reflns 4361
_refine_ls_number_restraints 23
_refine_ls_restrained_S_all 1.047
_refine_ls_R_factor_all 0.0460
_refine_ls_R_factor_gt 0.0347
_refine_ls_shift/su_max 0.000
_refine_ls_shift/su_mean 0.000
_refine_ls_structure_factor_coef Fsqd
_refine_ls_weighting_details 'calc w=1/[\s^2^(Fo^2^)+(0.0238P)^2^+2.7129P] where P=(Fo^2^+2Fc^2^)/3'
_refine_ls_weighting_scheme calc
_refine_ls_wR_factor_gt 0.0730
_refine_ls_wR_factor_ref 0.0782
_reflns_number_gt 3567
_reflns_number_total 4361
_reflns_threshold_expression >2sigma(I)
_cod_data_source_file c2dt12166b.txt
_cod_data_source_block Complex_3(rc31a)
_cod_depositor_comments
;
The following automatic conversions were performed:

'_symmetry_cell_setting' value 'Monoclinic' changed to 'monoclinic'
according to /home/saulius/struct/CIF-dictionaries/cif_core.dic
dictionary named 'cif_core.dic' version 2.4.1 from 2010-06-29.

Automatic conversion script
Id: cif_fix_values 1715 2011-07-08 13:25:40Z adriana 
;
_cod_original_sg_symbol_H-M P2(1)/n
_cod_original_formula_sum 'C23.30 H20.30 Ag N5.30 O2'
_cod_database_code 7019082

loop_
_symmetry_equiv_pos_as_xyz
'x, y, z'
'-x+1/2, y+1/2, -z+1/2'
'-x, -y, -z'
'x-1/2, -y-1/2, z-1/2'

loop_
_atom_site_label
_atom_site_type_symbol
_atom_site_fract_x
_atom_site_fract_y
_atom_site_fract_z
_atom_site_U_iso_or_equiv
_atom_site_adp_type
_atom_site_occupancy
_atom_site_symmetry_multiplicity
_atom_site_calc_flag
_atom_site_refinement_flags
_atom_site_disorder_assembly
_atom_site_disorder_group
Ag1 Ag 0.24214(3) 0.816277(17) 0.151165(18) 0.04991(10) Uani 1 1 d . . .
O1 O 0.5308(2) 1.38384(13) 0.17038(15) 0.0439(5) Uani 1 1 d . . .
O2 O 0.35086(19) 1.29454(13) 0.18527(13) 0.0357(5) Uani 1 1 d . . .
C1 C 0.4781(3) 1.30832(18) 0.18870(17) 0.0294(6) Uani 1 1 d . . .
C2 C 0.5761(3) 1.22615(18) 0.21632(17) 0.0280(6) Uani 1 1 d . . .
C3 C 0.6311(3) 1.2131(2) 0.30153(17) 0.0331(6) Uani 1 1 d . . .
C4 C 0.6059(3) 1.2786(2) 0.36316(19) 0.0435(8) Uani 1 1 d . . .
H4 H 0.5497 1.3325 0.3462 0.052 Uiso 1 1 calc R . .
C5 C 0.6609(4) 1.2649(3) 0.4452(2) 0.0624(11) Uani 1 1 d . . .
H5 H 0.6435 1.3097 0.4851 0.075 Uiso 1 1 calc R . .
C6 C 0.7434(4) 1.1857(4) 0.4724(3) 0.0743(14) Uani 1 1 d . . .
H6 H 0.7802 1.1770 0.5305 0.089 Uiso 1 1 calc R . .
C7 C 0.7710(4) 1.1215(3) 0.4165(2) 0.0615(11) Uani 1 1 d . . .
H7 H 0.8270 1.0682 0.4360 0.074 Uiso 1 1 calc R . .
C8 C 0.7171(3) 1.1328(2) 0.32837(19) 0.0416(8) Uani 1 1 d . . .
C9 C 0.7445(3) 1.0695(2) 0.2689(2) 0.0473(9) Uani 1 1 d . . .
H9 H 0.8003 1.0157 0.2869 0.057 Uiso 1 1 calc R . .
C10 C 0.6927(3) 1.0826(2) 0.1842(2) 0.0380(7) Uani 1 1 d . . .
C11 C 0.7215(4) 1.0188(2) 0.1228(3) 0.0555(10) Uani 1 1 d . . .
H11 H 0.7751 0.9639 0.1402 0.067 Uiso 1 1 calc R . .
C12 C 0.6751(4) 1.0342(2) 0.0412(3) 0.0595(10) Uani 1 1 d . . .
H12 H 0.6972 0.9909 0.0015 0.071 Uiso 1 1 calc R . .
C13 C 0.5933(4) 1.1145(2) 0.0132(2) 0.0494(8) Uani 1 1 d . . .
H13 H 0.5616 1.1249 -0.0451 0.059 Uiso 1 1 calc R . .
C14 C 0.5598(3) 1.1767(2) 0.06879(18) 0.0370(7) Uani 1 1 d . . .
H14 H 0.5036 1.2298 0.0490 0.044 Uiso 1 1 calc R . .
C15 C 0.6077(3) 1.16370(18) 0.15665(17) 0.0293(6) Uani 1 1 d . . .
N21 N 0.2503(3) 0.66879(17) 0.13028(16) 0.0410(6) Uani 1 1 d . A .
C21 C 0.3655(3) 0.6183(2) 0.1498(2) 0.0426(7) Uani 1 1 d . . .
H21 H 0.4561 0.6440 0.1690 0.051 Uiso 1 1 calc R A .
N22 N 0.3386(3) 0.52692(17) 0.13925(16) 0.0403(6) Uani 1 1 d . A .
H22 H 0.4003 0.4810 0.1482 0.048 Uiso 1 1 calc R . .
C23 C 0.1986(3) 0.5171(2) 0.1122(2) 0.0454(8) Uani 1 1 d . . .
H23 H 0.1488 0.4597 0.0998 0.054 Uiso 1 1 calc R A .
C22 C 0.1441(3) 0.6046(2) 0.1064(2) 0.0439(8) Uani 1 1 d . A .
H22A H 0.0480 0.6196 0.0886 0.053 Uiso 1 1 calc R . .
N31 N 0.2061(2) 0.96401(16) 0.14831(15) 0.0363(6) Uani 1 1 d D A .
C31 C 0.2977(3) 1.0309(2) 0.17688(19) 0.0386(7) Uani 1 1 d D . .
H31 H 0.3930 1.0195 0.2014 0.046 Uiso 1 1 calc R A .
N32 N 0.2400(3) 1.11588(17) 0.16707(15) 0.0381(6) Uani 1 1 d D A .
H32 H 0.2823 1.1698 0.1816 0.046 Uiso 1 1 calc R . .
C32 C 0.1035(3) 1.1039(2) 0.1303(2) 0.0451(8) Uani 1 1 d D . .
H32A H 0.0354 1.1520 0.1158 0.054 Uiso 1 1 calc R A .
C33 C 0.0834(3) 1.0105(2) 0.1185(2) 0.0417(7) Uani 1 1 d D A .
H33 H -0.0025 0.9814 0.0933 0.050 Uiso 1 1 calc R . .
N51 N 0.5098(8) 0.8252(8) 0.2377(5) 0.073(2) Uani 0.70 1 d PU A 1
C52 C 0.5748(6) 0.8377(4) 0.3026(4) 0.0513(13) Uani 0.70 1 d PU A 1
C53 C 0.6625(9) 0.8530(12) 0.3860(5) 0.056(2) Uani 0.70 1 d PU A 1
H53A H 0.7596 0.8622 0.3809 0.084 Uiso 0.70 1 calc PR A 1
H53B H 0.6563 0.7981 0.4213 0.084 Uiso 0.70 1 calc PR A 1
H53C H 0.6300 0.9091 0.4114 0.084 Uiso 0.70 1 calc PR A 1
N41 N 0.4729(15) 0.8257(19) 0.2617(12) 0.062(4) Uani 0.30 1 d PDU A 2
C41 C 0.6000(13) 0.8369(10) 0.2512(10) 0.062(3) Uani 0.30 1 d PDU A 2
H41 H 0.6251 0.8349 0.1980 0.075 Uiso 0.30 1 calc PR A 2
N42 N 0.6917(10) 0.8515(7) 0.3226(8) 0.062(3) Uani 0.30 1 d PDU A 2
H42 H 0.7821 0.8607 0.3281 0.074 Uiso 0.30 1 calc PR A 2
C42 C 0.6206(19) 0.850(3) 0.3844(13) 0.070(5) Uani 0.30 1 d PDU A 2
H42A H 0.6567 0.8586 0.4425 0.084 Uiso 0.30 1 calc PR A 2
C43 C 0.4845(12) 0.8317(9) 0.3464(10) 0.075(4) Uani 0.30 1 d PDU A 2
H43 H 0.4096 0.8245 0.3748 0.089 Uiso 0.30 1 calc PR A 2

loop_
_atom_site_aniso_label
_atom_site_aniso_U_11
_atom_site_aniso_U_22
_atom_site_aniso_U_33
_atom_site_aniso_U_23
_atom_site_aniso_U_13
_atom_site_aniso_U_12
Ag1 0.05176(16) 0.02920(13) 0.0738(2) 0.00358(12) 0.02475(13) 0.00763(11)
O1 0.0324(11) 0.0245(10) 0.0747(16) 0.0037(10) 0.0106(10) 0.0029(8)
O2 0.0275(10) 0.0301(10) 0.0498(12) 0.0021(9) 0.0083(9) 0.0043(8)
C1 0.0322(15) 0.0241(13) 0.0312(14) -0.0038(11) 0.0048(11) 0.0056(11)
C2 0.0262(13) 0.0230(13) 0.0336(15) 0.0000(11) 0.0033(11) 0.0003(10)
C3 0.0277(14) 0.0350(15) 0.0339(15) 0.0019(12) 0.0002(12) -0.0084(12)
C4 0.0498(19) 0.0457(18) 0.0360(17) -0.0049(14) 0.0110(14) -0.0221(15)
C5 0.078(3) 0.073(3) 0.0356(19) -0.0074(18) 0.0099(18) -0.049(2)
C6 0.070(3) 0.099(3) 0.044(2) 0.021(2) -0.011(2) -0.056(3)
C7 0.0408(19) 0.073(3) 0.060(2) 0.038(2) -0.0161(17) -0.0241(18)
C8 0.0264(15) 0.0472(19) 0.0452(18) 0.0183(15) -0.0066(13) -0.0107(13)
C9 0.0272(15) 0.0374(17) 0.075(3) 0.0219(17) 0.0060(16) 0.0078(13)
C10 0.0273(14) 0.0300(15) 0.060(2) 0.0049(14) 0.0160(14) 0.0054(12)
C11 0.050(2) 0.0332(17) 0.094(3) -0.0016(18) 0.040(2) 0.0099(15)
C12 0.067(2) 0.042(2) 0.082(3) -0.0211(19) 0.046(2) -0.0047(17)
C13 0.053(2) 0.055(2) 0.0448(19) -0.0144(16) 0.0209(16) -0.0132(17)
C14 0.0344(15) 0.0385(16) 0.0378(16) -0.0041(13) 0.0066(12) -0.0011(13)
C15 0.0252(13) 0.0257(14) 0.0364(15) -0.0008(11) 0.0049(11) 0.0012(11)
N21 0.0449(15) 0.0344(14) 0.0452(15) 0.0017(11) 0.0126(12) 0.0117(11)
C21 0.0412(17) 0.0329(16) 0.055(2) -0.0001(14) 0.0119(15) 0.0078(13)
N22 0.0388(14) 0.0315(13) 0.0509(16) 0.0001(11) 0.0102(12) 0.0119(11)
C23 0.0428(18) 0.0358(17) 0.056(2) -0.0146(15) 0.0071(15) 0.0030(14)
C22 0.0404(17) 0.0439(18) 0.0448(18) -0.0083(14) 0.0029(14) 0.0112(14)
N31 0.0388(14) 0.0313(13) 0.0395(14) 0.0061(11) 0.0101(11) 0.0043(11)
C31 0.0339(16) 0.0374(16) 0.0439(18) 0.0058(13) 0.0069(13) 0.0046(13)
N32 0.0439(15) 0.0287(12) 0.0429(15) 0.0041(10) 0.0118(12) 0.0014(11)
C32 0.0366(17) 0.0365(17) 0.063(2) 0.0134(15) 0.0127(15) 0.0075(13)
C33 0.0368(17) 0.0379(17) 0.0504(19) 0.0108(14) 0.0090(14) 0.0004(13)
N51 0.042(4) 0.069(4) 0.098(5) -0.004(4) -0.007(4) -0.002(5)
C52 0.033(3) 0.042(3) 0.081(4) -0.003(3) 0.017(3) 0.000(2)
C53 0.052(5) 0.060(5) 0.059(4) 0.000(4) 0.019(3) 0.005(5)
N41 0.028(6) 0.044(7) 0.121(10) 0.005(9) 0.028(6) 0.008(6)
C41 0.028(7) 0.055(8) 0.106(9) 0.010(9) 0.017(6) 0.000(6)
N42 0.041(6) 0.035(5) 0.110(9) 0.001(6) 0.016(5) 0.001(4)
C42 0.043(9) 0.052(10) 0.122(10) -0.022(11) 0.032(7) -0.008(10)
C43 0.052(6) 0.050(7) 0.130(10) -0.019(8) 0.037(7) -0.006(6)

loop_
_atom_type_symbol
_atom_type_description
_atom_type_scat_dispersion_real
_atom_type_scat_dispersion_imag
_atom_type_scat_source
C C 0.0033 0.0016 'International Tables Vol C Tables 4.2.6.8 and 6.1.1.4'
H H 0.0000 0.0000 'International Tables Vol C Tables 4.2.6.8 and 6.1.1.4'
N N 0.0061 0.0033 'International Tables Vol C Tables 4.2.6.8 and 6.1.1.4'
O O 0.0106 0.0060 'International Tables Vol C Tables 4.2.6.8 and 6.1.1.4'
Ag Ag -0.8971 1.1015 'International Tables Vol C Tables 4.2.6.8 and 6.1.1.4'

loop_
_geom_bond_atom_site_label_1
_geom_bond_atom_site_label_2
_geom_bond_distance
_geom_bond_site_symmetry_2
_geom_bond_publ_flag
Ag1 N21 2.126(2) . y
Ag1 N31 2.126(2) . y
Ag1 N41 2.588(17) . y
Ag1 N51 2.713(8) . y
Ag1 O2 3.009(2) 2_545 y
O1 C1 1.253(3) . ?
O2 C1 1.251(3) . ?
C1 C2 1.519(3) . ?
C2 C3 1.397(4) . ?
C2 C15 1.398(4) . ?
C3 C4 1.428(4) . ?
C3 C8 1.433(4) . ?
C4 C5 1.351(5) . ?
C5 C6 1.403(6) . ?
C6 C7 1.357(6) . ?
C7 C8 1.436(5) . ?
C8 C9 1.388(5) . ?
C9 C10 1.385(4) . ?
C10 C11 1.422(5) . ?
C10 C15 1.438(4) . ?
C11 C12 1.334(5) . ?
C12 C13 1.414(5) . ?
C13 C14 1.355(4) . ?
C14 C15 1.426(4) . ?
N21 C21 1.319(4) . ?
N21 C22 1.377(4) . ?
C21 N22 1.329(4) . ?
N22 C23 1.357(4) . ?
C23 C22 1.349(4) . ?
N31 C31 1.323(4) . ?
N31 C33 1.370(4) . ?
C31 N32 1.329(4) . ?
N32 C32 1.359(4) . ?
C32 C33 1.350(4) . ?
N51 C52 1.132(9) . ?
C52 C53 1.468(10) . ?
N41 C41 1.301(15) . ?
N41 C43 1.366(16) . ?
C41 N42 1.334(15) . ?
N42 C42 1.339(17) . ?
C42 C43 1.373(17) . ?

loop_
_geom_hbond_atom_site_label_D
_geom_hbond_atom_site_label_H
_geom_hbond_atom_site_label_A
_geom_hbond_distance_DH
_geom_hbond_distance_HA
_geom_hbond_distance_DA
_geom_hbond_angle_DHA
_geom_hbond_site_symmetry_A
N22 H22 O1 0.88 1.87 2.745(3) 178.3 1_545
N32 H32 O2 0.88 1.89 2.752(3) 165.5 .
N42 H42 O1 0.88 1.86 2.734(10) 174.8 2_645
